data_4063650
loop_
_publ_author_name
'Zhang, Xue'
'Kandala, Srikanth'
'Yang, Li'
'Watson, William H.'
'Wang, Xiaoping'
'Hrovat, David A.'
'Borden, Weston Thatcher'
'Richmond, Michael G.'

_publ_section_title
;
 Experimental and Computational Studies of the Isomerization Reactions of
 Bidentate Phosphine Ligands in Triosmium Clusters: Kinetics of the
 Rearrangements from Bridged to Chelated Isomers and X-ray Structures of
 the Clusters Os3(CO)10(dppbz), 1,1-Os3(CO)10(dppbzF4),
 HOs3(CO)9[\m-1,2-PhP(C6H4-\h1)C6H4PPh2], and
 HOs3(CO)9[\m-1,2-PhP(C6H4-\h1)C6F4PPh2]
;
_journal_issue 5
_journal_name_full Organometallics
_journal_page_first 1253
_journal_paper_doi 10.1021/om100783f
_journal_volume 30
_journal_year 2011
_chemical_formula_moiety 'C40 H24 O10 Os3 P2, C H2 Cl2'
_chemical_formula_sum 'C41 H26 Cl2 O10 Os3 P2'
_chemical_formula_weight 1382.06
_chemical_name_systematic
; 
 ? 
;
_space_group_IT_number 2
_symmetry_cell_setting triclinic
_symmetry_space_group_name_Hall '-P 1'
_symmetry_space_group_name_H-M 'P -1'
_atom_sites_solution_hydrogens geom
_atom_sites_solution_primary direct
_atom_sites_solution_secondary difmap
_audit_creation_method SHELXL-97
_cell_angle_alpha 86.091(1)
_cell_angle_beta 70.006(1)
_cell_angle_gamma 66.423(1)
_cell_formula_units_Z 2
_cell_length_a 11.9406(3)
_cell_length_b 13.2173(4)
_cell_length_c 15.0648(4)
_cell_measurement_reflns_used 7946
_cell_measurement_temperature 100(2)
_cell_measurement_theta_max 26.38
_cell_measurement_theta_min 2.28
_cell_volume 2041.25(10)
_computing_cell_refinement 'Bruker APEX2'
_computing_data_collection 'Bruker APEX2'
_computing_data_reduction 'Bruker APEX2'
_computing_structure_refinement 'SHELXL-97 (Sheldrick, 1997)'
_computing_structure_solution 'SHELXS-97 (Sheldrick, 1990)'
_diffrn_ambient_temperature 100(2)
_diffrn_measured_fraction_theta_full 0.999
_diffrn_measured_fraction_theta_max 0.999
_diffrn_measurement_device_type 'Bruker SMART APEX II CCD'
_diffrn_measurement_method '\w scans'
_diffrn_radiation_monochromator graphite
_diffrn_radiation_source 'fine-focus sealed tube'
_diffrn_radiation_type MoK\a
_diffrn_radiation_wavelength 0.71073
_diffrn_reflns_av_R_equivalents 0.0176
_diffrn_reflns_av_sigmaI/netI 0.0188
_diffrn_reflns_limit_h_max 14
_diffrn_reflns_limit_h_min -14
_diffrn_reflns_limit_k_max 16
_diffrn_reflns_limit_k_min -16
_diffrn_reflns_limit_l_max 18
_diffrn_reflns_limit_l_min -18
_diffrn_reflns_number 24301
_diffrn_reflns_theta_full 26.40
_diffrn_reflns_theta_max 26.40
_diffrn_reflns_theta_min 1.44
_exptl_absorpt_coefficient_mu 9.581
_exptl_absorpt_correction_T_max 0.5971
_exptl_absorpt_correction_T_min 0.4188
_exptl_absorpt_correction_type multi-scan
_exptl_absorpt_process_details SADABS
_exptl_crystal_colour orange
_exptl_crystal_density_diffrn 2.249
_exptl_crystal_density_method 'not measured'
_exptl_crystal_description block
_exptl_crystal_F_000 1288
_exptl_crystal_size_max 0.11
_exptl_crystal_size_mid 0.08
_exptl_crystal_size_min 0.06
_refine_diff_density_max 1.114
_refine_diff_density_min -0.402
_refine_diff_density_rms 0.089
_refine_ls_extinction_method none
_refine_ls_goodness_of_fit_ref 1.012
_refine_ls_hydrogen_treatment noref
_refine_ls_matrix_type full
_refine_ls_number_parameters 523
_refine_ls_number_reflns 8375
_refine_ls_number_restraints 0
_refine_ls_restrained_S_all 1.012
_refine_ls_R_factor_all 0.0160
_refine_ls_R_factor_gt 0.0140
_refine_ls_shift/su_max 0.004
_refine_ls_shift/su_mean 0.000
_refine_ls_structure_factor_coef Fsqd
_refine_ls_weighting_details 'calc w=1/[\s^2^(Fo^2^)+(0.0163P)^2^+1.1280P] where P=(Fo^2^+2Fc^2^)/3'
_refine_ls_weighting_scheme calc
_refine_ls_wR_factor_gt 0.0322
_refine_ls_wR_factor_ref 0.0328
_reflns_number_gt 7834
_reflns_number_total 8375
_reflns_threshold_expression >2sigma(I)
_cod_data_source_file om100783f_si_004.cif
_cod_data_source_block Compound2
_cod_original_cell_volume 2041.26(10)
_cod_original_sg_symbol_H-M P-1
_cod_database_code 4063650

loop_
_symmetry_equiv_pos_as_xyz
'x, y, z'
'-x, -y, -z'

loop_
_atom_site_label
_atom_site_type_symbol
_atom_site_fract_x
_atom_site_fract_y
_atom_site_fract_z
_atom_site_U_iso_or_equiv
_atom_site_adp_type
_atom_site_occupancy
_atom_site_symmetry_multiplicity
_atom_site_calc_flag
_atom_site_refinement_flags
Os1 Os 0.118779(9) 0.724725(8) 0.664302(6) 0.00934(3) Uani 1 1 d .
Os2 Os 0.141662(9) 0.788413(8) 0.832182(6) 0.00999(3) Uani 1 1 d .
Os3 Os -0.044150(9) 0.695904(8) 0.844658(7) 0.01126(3) Uani 1 1 d .
P1 P 0.25989(6) 0.79637(5) 0.56041(4) 0.00996(12) Uani 1 1 d .
P2 P 0.33828(6) 0.80852(5) 0.76934(4) 0.01061(12) Uani 1 1 d .
C1 C 0.0821(2) 0.6485(2) 0.58345(17) 0.0126(5) Uani 1 1 d .
C2 C -0.0459(2) 0.8473(2) 0.67857(17) 0.0137(5) Uani 1 1 d .
C3 C 0.2738(3) 0.5994(2) 0.66736(17) 0.0144(5) Uani 1 1 d .
C4 C 0.0403(2) 0.9321(2) 0.79858(17) 0.0141(5) Uani 1 1 d .
C5 C 0.1054(2) 0.8431(2) 0.95605(18) 0.0143(5) Uani 1 1 d .
C6 C 0.2211(2) 0.6382(2) 0.86486(18) 0.0148(5) Uani 1 1 d .
C7 C -0.1626(3) 0.6831(2) 0.79205(18) 0.0178(6) Uani 1 1 d .
C8 C -0.1536(3) 0.8512(2) 0.88776(18) 0.0178(6) Uani 1 1 d .
C9 C 0.0808(2) 0.5436(2) 0.79894(17) 0.0145(5) Uani 1 1 d .
O1 O 0.05690(18) 0.59984(15) 0.53801(13) 0.0207(4) Uani 1 1 d .
O2 O -0.14639(17) 0.91477(15) 0.68477(13) 0.0178(4) Uani 1 1 d .
O3 O 0.36810(17) 0.52538(15) 0.66483(13) 0.0178(4) Uani 1 1 d .
O4 O -0.01990(18) 1.01864(15) 0.78218(13) 0.0184(4) Uani 1 1 d .
O5 O 0.08366(19) 0.87963(16) 1.03014(13) 0.0238(4) Uani 1 1 d .
O6 O 0.26840(18) 0.55197(15) 0.88895(13) 0.0202(4) Uani 1 1 d .
O7 O -0.2356(2) 0.68285(19) 0.75997(15) 0.0317(5) Uani 1 1 d .
O8 O -0.22652(19) 0.93965(17) 0.91655(15) 0.0279(5) Uani 1 1 d .
O9 O 0.14735(18) 0.45306(15) 0.77425(13) 0.0188(4) Uani 1 1 d .
C10 C -0.1065(3) 0.6527(2) 0.96941(18) 0.0174(5) Uani 1 1 d .
O10 O -0.1460(2) 0.62148(17) 1.04121(14) 0.0276(5) Uani 1 1 d .
C11 C 0.4262(2) 0.74004(19) 0.56707(17) 0.0111(5) Uani 1 1 d .
C12 C 0.4558(2) 0.74156(19) 0.65067(17) 0.0115(5) Uani 1 1 d .
C13 C 0.5867(2) 0.6925(2) 0.64310(18) 0.0133(5) Uani 1 1 d .
H13A H 0.6078 0.6939 0.6982 0.016 Uiso 1 1 calc R
C14 C 0.6875(2) 0.6418(2) 0.55895(18) 0.0145(5) Uani 1 1 d .
H14A H 0.7750 0.6079 0.5573 0.017 Uiso 1 1 calc R
C15 C 0.6586(2) 0.6416(2) 0.47808(18) 0.0143(5) Uani 1 1 d .
H15A H 0.7261 0.6079 0.4197 0.017 Uiso 1 1 calc R
C16 C 0.5295(2) 0.6911(2) 0.48259(17) 0.0130(5) Uani 1 1 d .
H16A H 0.5106 0.6917 0.4261 0.016 Uiso 1 1 calc R
C17 C 0.2892(2) 0.7617(2) 0.43600(17) 0.0118(5) Uani 1 1 d .
C18 C 0.2801(2) 0.8410(2) 0.36956(17) 0.0138(5) Uani 1 1 d .
H18A H 0.2621 0.9149 0.3876 0.017 Uiso 1 1 calc R
C19 C 0.2974(3) 0.8124(2) 0.27689(19) 0.0198(6) Uani 1 1 d .
H19A H 0.2905 0.8670 0.2323 0.024 Uiso 1 1 calc R
C20 C 0.3245(3) 0.7052(2) 0.24985(19) 0.0221(6) Uani 1 1 d .
H20A H 0.3367 0.6857 0.1866 0.027 Uiso 1 1 calc R
C21 C 0.3338(3) 0.6257(2) 0.31531(19) 0.0196(6) Uani 1 1 d .
H21A H 0.3526 0.5518 0.2967 0.023 Uiso 1 1 calc R
C22 C 0.3161(2) 0.6533(2) 0.40725(18) 0.0158(5) Uani 1 1 d .
H22A H 0.3223 0.5983 0.4515 0.019 Uiso 1 1 calc R
C23 C 0.2172(2) 0.9454(2) 0.56106(17) 0.0115(5) Uani 1 1 d .
C24 C 0.3128(2) 0.9874(2) 0.54282(18) 0.0160(5) Uani 1 1 d .
H24A H 0.3994 0.9388 0.5368 0.019 Uiso 1 1 calc R
C25 C 0.2821(3) 1.0994(2) 0.5335(2) 0.0194(6) Uani 1 1 d .
H25A H 0.3475 1.1272 0.5216 0.023 Uiso 1 1 calc R
C26 C 0.1565(3) 1.1710(2) 0.54146(19) 0.0187(6) Uani 1 1 d .
H26A H 0.1360 1.2476 0.5343 0.022 Uiso 1 1 calc R
C27 C 0.0606(3) 1.1305(2) 0.55999(18) 0.0166(5) Uani 1 1 d .
H27A H -0.0258 1.1794 0.5659 0.020 Uiso 1 1 calc R
C28 C 0.0911(2) 1.0188(2) 0.56979(17) 0.0141(5) Uani 1 1 d .
H28A H 0.0250 0.9916 0.5827 0.017 Uiso 1 1 calc R
C29 C 0.3345(2) 0.9487(2) 0.76465(17) 0.0136(5) Uani 1 1 d .
C30 C 0.2283(3) 1.0347(2) 0.82537(19) 0.0170(5) Uani 1 1 d .
H30A H 0.1539 1.0220 0.8634 0.020 Uiso 1 1 calc R
C31 C 0.2290(3) 1.1388(2) 0.8314(2) 0.0223(6) Uani 1 1 d .
H31A H 0.1560 1.1964 0.8739 0.027 Uiso 1 1 calc R
C32 C 0.3357(3) 1.1585(2) 0.7755(2) 0.0254(6) Uani 1 1 d .
H32A H 0.3361 1.2299 0.7790 0.030 Uiso 1 1 calc R
C33 C 0.4422(3) 1.0741(2) 0.7144(2) 0.0256(6) Uani 1 1 d .
H33A H 0.5157 1.0876 0.6758 0.031 Uiso 1 1 calc R
C34 C 0.4421(3) 0.9696(2) 0.70932(19) 0.0196(6) Uani 1 1 d .
H34A H 0.5161 0.9119 0.6678 0.024 Uiso 1 1 calc R
C35 C 0.4316(2) 0.7502(2) 0.84905(18) 0.0144(5) Uani 1 1 d .
C36 C 0.4382(3) 0.8192(2) 0.91231(19) 0.0208(6) Uani 1 1 d .
H36A H 0.4008 0.8973 0.9102 0.025 Uiso 1 1 calc R
C37 C 0.4991(3) 0.7737(3) 0.9778(2) 0.0286(7) Uani 1 1 d .
H37A H 0.5021 0.8210 1.0209 0.034 Uiso 1 1 calc R
C38 C 0.5557(3) 0.6601(3) 0.9810(2) 0.0270(7) Uani 1 1 d .
H38A H 0.5984 0.6294 1.0254 0.032 Uiso 1 1 calc R
C39 C 0.5494(3) 0.5921(2) 0.9193(2) 0.0238(6) Uani 1 1 d .
H39A H 0.5884 0.5140 0.9210 0.029 Uiso 1 1 calc R
C40 C 0.4869(2) 0.6365(2) 0.85476(18) 0.0169(5) Uani 1 1 d .
H40A H 0.4817 0.5884 0.8137 0.020 Uiso 1 1 calc R
Cl2 Cl 0.05908(8) 0.57857(6) 0.31788(5) 0.03245(17) Uani 1 1 d .
Cl1 Cl 0.11647(7) 0.62130(7) 0.11787(5) 0.03172(17) Uani 1 1 d .
C1S C 0.0371(3) 0.6807(3) 0.2365(2) 0.0307(7) Uani 1 1 d .
H1SB H 0.0723 0.7338 0.2461 0.037 Uiso 1 1 calc R
H1SC H -0.0570 0.7221 0.2482 0.037 Uiso 1 1 calc R

loop_
_atom_site_aniso_label
_atom_site_aniso_U_11
_atom_site_aniso_U_22
_atom_site_aniso_U_33
_atom_site_aniso_U_23
_atom_site_aniso_U_13
_atom_site_aniso_U_12
Os1 0.00959(5) 0.00970(5) 0.00921(5) 0.00137(3) -0.00378(4) -0.00398(4)
Os2 0.00970(5) 0.01156(5) 0.00921(5) 0.00029(4) -0.00316(4) -0.00475(4)
Os3 0.01101(5) 0.01423(5) 0.01042(5) 0.00250(4) -0.00401(4) -0.00686(4)
P1 0.0096(3) 0.0098(3) 0.0102(3) 0.0007(2) -0.0036(2) -0.0035(2)
P2 0.0101(3) 0.0116(3) 0.0105(3) -0.0001(2) -0.0036(2) -0.0044(2)
C1 0.0106(12) 0.0126(12) 0.0128(12) 0.0042(10) -0.0038(10) -0.0036(10)
C2 0.0169(13) 0.0165(13) 0.0106(12) 0.0022(10) -0.0043(10) -0.0102(11)
C3 0.0213(14) 0.0155(13) 0.0104(12) 0.0013(10) -0.0048(10) -0.0117(12)
C4 0.0160(13) 0.0180(14) 0.0097(12) -0.0005(10) -0.0037(10) -0.0085(11)
C5 0.0109(12) 0.0151(13) 0.0165(13) 0.0035(10) -0.0042(10) -0.0057(10)
C6 0.0156(13) 0.0189(14) 0.0123(12) 0.0004(10) -0.0051(10) -0.0090(11)
C7 0.0158(13) 0.0223(14) 0.0166(13) 0.0019(11) -0.0043(11) -0.0101(11)
C8 0.0161(13) 0.0224(15) 0.0138(13) 0.0042(11) -0.0019(11) -0.0097(12)
C9 0.0146(13) 0.0206(14) 0.0121(12) 0.0039(10) -0.0057(10) -0.0104(11)
O1 0.0220(10) 0.0212(10) 0.0221(10) -0.0025(8) -0.0105(8) -0.0089(8)
O2 0.0137(10) 0.0190(10) 0.0175(10) 0.0035(8) -0.0049(8) -0.0042(8)
O3 0.0150(10) 0.0137(9) 0.0214(10) 0.0010(7) -0.0068(8) -0.0019(8)
O4 0.0211(10) 0.0147(10) 0.0178(9) -0.0006(7) -0.0084(8) -0.0038(8)
O5 0.0263(11) 0.0273(11) 0.0143(10) -0.0062(8) -0.0048(8) -0.0077(9)
O6 0.0230(10) 0.0177(10) 0.0263(11) 0.0077(8) -0.0147(9) -0.0100(8)
O7 0.0252(11) 0.0449(14) 0.0345(12) 0.0036(10) -0.0176(10) -0.0172(10)
O8 0.0208(11) 0.0217(11) 0.0302(12) -0.0024(9) 0.0006(9) -0.0047(9)
O9 0.0203(10) 0.0167(10) 0.0203(10) 0.0031(8) -0.0071(8) -0.0082(8)
C10 0.0196(14) 0.0186(14) 0.0152(13) -0.0004(11) -0.0060(11) -0.0086(11)
O10 0.0404(13) 0.0311(12) 0.0163(10) 0.0058(9) -0.0069(9) -0.0222(10)
C11 0.0101(12) 0.0083(11) 0.0149(12) 0.0011(9) -0.0046(10) -0.0035(9)
C12 0.0111(12) 0.0080(11) 0.0138(12) 0.0006(9) -0.0026(10) -0.0036(10)
C13 0.0124(12) 0.0152(13) 0.0139(12) 0.0015(10) -0.0054(10) -0.0067(10)
C14 0.0102(12) 0.0119(12) 0.0203(13) 0.0023(10) -0.0056(10) -0.0031(10)
C15 0.0121(12) 0.0130(12) 0.0151(13) -0.0008(10) -0.0014(10) -0.0048(10)
C16 0.0151(13) 0.0124(12) 0.0129(12) 0.0001(10) -0.0053(10) -0.0062(10)
C17 0.0079(11) 0.0155(12) 0.0119(12) 0.0009(10) -0.0034(9) -0.0047(10)
C18 0.0109(12) 0.0160(13) 0.0127(12) 0.0007(10) -0.0032(10) -0.0044(10)
C19 0.0205(14) 0.0212(14) 0.0167(13) 0.0043(11) -0.0069(11) -0.0075(12)
C20 0.0217(15) 0.0318(16) 0.0113(13) -0.0040(11) -0.0051(11) -0.0090(13)
C21 0.0179(14) 0.0187(14) 0.0194(14) -0.0058(11) -0.0017(11) -0.0074(11)
C22 0.0137(13) 0.0153(13) 0.0157(13) 0.0003(10) -0.0029(10) -0.0049(10)
C23 0.0141(12) 0.0112(12) 0.0092(11) 0.0001(9) -0.0041(10) -0.0048(10)
C24 0.0111(12) 0.0164(13) 0.0196(13) 0.0030(10) -0.0053(10) -0.0051(10)
C25 0.0171(13) 0.0171(14) 0.0261(15) 0.0030(11) -0.0075(11) -0.0090(11)
C26 0.0211(14) 0.0122(13) 0.0231(14) 0.0035(11) -0.0071(11) -0.0076(11)
C27 0.0136(13) 0.0146(13) 0.0182(13) 0.0018(10) -0.0056(10) -0.0025(10)
C28 0.0157(13) 0.0159(13) 0.0128(12) 0.0025(10) -0.0056(10) -0.0081(11)
C29 0.0175(13) 0.0130(12) 0.0134(12) 0.0007(10) -0.0087(10) -0.0062(10)
C30 0.0158(13) 0.0181(13) 0.0202(14) -0.0006(11) -0.0083(11) -0.0078(11)
C31 0.0214(15) 0.0154(14) 0.0291(16) -0.0033(12) -0.0105(12) -0.0040(11)
C32 0.0318(17) 0.0167(14) 0.0347(17) 0.0010(12) -0.0147(14) -0.0138(13)
C33 0.0245(15) 0.0258(16) 0.0302(16) 0.0019(13) -0.0060(13) -0.0165(13)
C34 0.0180(14) 0.0207(14) 0.0202(14) -0.0021(11) -0.0037(11) -0.0094(11)
C35 0.0093(12) 0.0207(14) 0.0142(13) 0.0017(10) -0.0050(10) -0.0064(10)
C36 0.0208(14) 0.0232(15) 0.0196(14) 0.0003(11) -0.0091(12) -0.0079(12)
C37 0.0301(17) 0.0394(18) 0.0208(15) 0.0007(13) -0.0141(13) -0.0137(14)
C38 0.0214(15) 0.0420(19) 0.0188(15) 0.0108(13) -0.0107(12) -0.0123(14)
C39 0.0144(14) 0.0266(16) 0.0248(15) 0.0107(12) -0.0049(12) -0.0056(12)
C40 0.0127(13) 0.0205(14) 0.0174(13) 0.0041(11) -0.0037(10) -0.0080(11)
Cl2 0.0434(5) 0.0288(4) 0.0295(4) 0.0033(3) -0.0215(4) -0.0115(3)
Cl1 0.0282(4) 0.0358(4) 0.0266(4) 0.0034(3) -0.0071(3) -0.0105(3)
C1S 0.0327(18) 0.0248(16) 0.0331(18) 0.0016(13) -0.0144(14) -0.0074(14)

loop_
_atom_type_symbol
_atom_type_description
_atom_type_scat_dispersion_real
_atom_type_scat_dispersion_imag
_atom_type_scat_source
C C 0.0033 0.0016 'International Tables Vol C Tables 4.2.6.8 and 6.1.1.4'
H H 0.0000 0.0000 'International Tables Vol C Tables 4.2.6.8 and 6.1.1.4'
O O 0.0106 0.0060 'International Tables Vol C Tables 4.2.6.8 and 6.1.1.4'
P P 0.1023 0.0942 'International Tables Vol C Tables 4.2.6.8 and 6.1.1.4'
Cl Cl 0.1484 0.1585 'International Tables Vol C Tables 4.2.6.8 and 6.1.1.4'
Os Os -1.2165 7.6030 'International Tables Vol C Tables 4.2.6.8 and 6.1.1.4'

loop_
_geom_angle_atom_site_label_1
_geom_angle_atom_site_label_2
_geom_angle_atom_site_label_3
_geom_angle
C1 Os1 C2 88.23(10)
C1 Os1 C3 94.62(10)
C2 Os1 C3 172.50(10)
C1 Os1 P1 104.00(7)
C2 Os1 P1 99.57(7)
C3 Os1 P1 86.49(7)
C1 Os1 Os2 159.29(7)
C2 Os1 Os2 95.24(7)
C3 Os1 Os2 79.68(7)
P1 Os1 Os2 95.565(16)
C1 Os1 Os3 100.40(7)
C2 Os1 Os3 77.92(7)
C3 Os1 Os3 94.73(7)
P1 Os1 Os3 155.388(16)
Os2 Os1 Os3 60.685(4)
C5 Os2 C6 90.08(10)
C5 Os2 C4 93.23(10)
C6 Os2 C4 170.82(10)
C5 Os2 P2 94.34(8)
C6 Os2 P2 93.86(8)
C4 Os2 P2 94.42(8)
C5 Os2 Os1 163.79(7)
C6 Os2 Os1 95.06(7)
C4 Os2 Os1 79.53(7)
P2 Os2 Os1 100.621(16)
C5 Os2 Os3 106.99(7)
C6 Os2 Os3 76.20(7)
C4 Os2 Os3 94.64(7)
P2 Os2 Os3 156.266(16)
Os1 Os2 Os3 59.727(3)
C7 Os3 C10 100.51(11)
C7 Os3 C8 92.55(11)
C10 Os3 C8 90.91(11)
C7 Os3 C9 92.16(11)
C10 Os3 C9 91.44(11)
C8 Os3 C9 174.27(10)
C7 Os3 Os1 92.24(8)
C10 Os3 Os1 163.68(8)
C8 Os3 Os1 98.72(7)
C9 Os3 Os1 77.82(7)
C7 Os3 Os2 147.10(8)
C10 Os3 Os2 110.59(8)
C8 Os3 Os2 76.88(8)
C9 Os3 Os2 97.40(7)
Os1 Os3 Os2 59.589(4)
C23 P1 C17 101.23(11)
C23 P1 C11 102.93(11)
C17 P1 C11 103.35(11)
C23 P1 Os1 120.95(8)
C17 P1 Os1 111.47(8)
C11 P1 Os1 114.73(8)
C29 P2 C35 100.51(11)
C29 P2 C12 102.70(11)
C35 P2 C12 103.74(11)
C29 P2 Os2 118.33(8)
C35 P2 Os2 108.28(8)
C12 P2 Os2 120.62(8)
O1 C1 Os1 176.6(2)
O2 C2 Os1 175.0(2)
O3 C3 Os1 176.9(2)
O4 C4 Os2 177.2(2)
O5 C5 Os2 177.7(2)
O6 C6 Os2 175.9(2)
O7 C7 Os3 175.4(2)
O8 C8 Os3 174.1(2)
O9 C9 Os3 175.8(2)
O10 C10 Os3 174.9(2)
C16 C11 C12 118.2(2)
C16 C11 P1 116.47(18)
C12 C11 P1 125.28(18)
C13 C12 C11 117.5(2)
C13 C12 P2 115.77(18)
C11 C12 P2 126.63(18)
C14 C13 C12 123.3(2)
C15 C14 C13 119.0(2)
C14 C15 C16 119.4(2)
C15 C16 C11 122.6(2)
C18 C17 C22 118.5(2)
C18 C17 P1 122.23(19)
C22 C17 P1 119.24(19)
C19 C18 C17 120.5(2)
C20 C19 C18 120.2(2)
C19 C20 C21 119.8(2)
C22 C21 C20 120.4(3)
C21 C22 C17 120.6(2)
C28 C23 C24 118.5(2)
C28 C23 P1 120.34(19)
C24 C23 P1 120.82(19)
C25 C24 C23 120.4(2)
C24 C25 C26 120.4(2)
C25 C26 C27 119.8(2)
C28 C27 C26 119.9(2)
C27 C28 C23 121.0(2)
C30 C29 C34 118.2(2)
C30 C29 P2 119.8(2)
C34 C29 P2 121.5(2)
C31 C30 C29 121.2(3)
C32 C31 C30 119.9(3)
C31 C32 C33 119.8(3)
C32 C33 C34 120.2(3)
C33 C34 C29 120.6(3)
C40 C35 C36 118.1(2)
C40 C35 P2 120.6(2)
C36 C35 P2 121.0(2)
C37 C36 C35 120.2(3)
C38 C37 C36 120.7(3)
C39 C38 C37 119.3(3)
C38 C39 C40 120.6(3)
C39 C40 C35 121.1(3)
Cl2 C1S Cl1 111.40(17)

loop_
_geom_bond_atom_site_label_1
_geom_bond_atom_site_label_2
_geom_bond_distance
Os1 C1 1.891(3)
Os1 C2 1.936(3)
Os1 C3 1.941(3)
Os1 P1 2.3359(6)
Os1 Os2 2.85066(14)
Os1 Os3 2.85468(14)
Os2 C5 1.890(3)
Os2 C6 1.940(3)
Os2 C4 1.944(3)
Os2 P2 2.3289(6)
Os2 Os3 2.88214(14)
Os3 C7 1.906(3)
Os3 C10 1.910(3)
Os3 C8 1.949(3)
Os3 C9 1.958(3)
P1 C23 1.827(2)
P1 C17 1.840(3)
P1 C11 1.858(2)
P2 C29 1.832(3)
P2 C35 1.838(3)
P2 C12 1.859(2)
C1 O1 1.153(3)
C2 O2 1.150(3)
C3 O3 1.149(3)
C4 O4 1.145(3)
C5 O5 1.149(3)
C6 O6 1.149(3)
C7 O7 1.133(3)
C8 O8 1.144(3)
C9 O9 1.141(3)
C10 O10 1.144(3)
C11 C16 1.400(3)
C11 C12 1.423(3)
C12 C13 1.398(3)
C13 C14 1.390(3)
C14 C15 1.376(4)
C15 C16 1.392(3)
C17 C18 1.397(3)
C17 C22 1.402(3)
C18 C19 1.395(4)
C19 C20 1.379(4)
C20 C21 1.389(4)
C21 C22 1.380(4)
C23 C28 1.392(3)
C23 C24 1.400(3)
C24 C25 1.384(4)
C25 C26 1.384(4)
C26 C27 1.388(4)
C27 C28 1.383(4)
C29 C30 1.390(4)
C29 C34 1.394(4)
C30 C31 1.389(4)
C31 C32 1.379(4)
C32 C33 1.384(4)
C33 C34 1.388(4)
C35 C40 1.389(4)
C35 C36 1.405(4)
C36 C37 1.388(4)
C37 C38 1.383(4)
C38 C39 1.376(4)
C39 C40 1.384(4)
Cl2 C1S 1.762(3)
Cl1 C1S 1.773(3)
